data_1556695
loop_
_publ_author_name
'Wang, D.'
'Moutet, J.'
'Tricoire, M.'
'Cordier, M.'
'Nocton, G.'

_publ_section_title
;
 Reactive Heterobimetallic Complex Combining Divalent Ytterbium and
 Dimethyl Nickel Fragments
;
_journal_name_full Inorganics
_journal_page_first 58
_journal_paper_doi 10.3390/inorganics7050058
_journal_volume 7
_journal_year 2019
_chemical_formula_moiety 'C30 H42 N4 Ni Yb, C7 H8'
_chemical_formula_sum 'C37 H50 N4 Ni Yb'
_chemical_formula_weight 782.56
_space_group_crystal_system triclinic
_space_group_IT_number 2
_space_group_name_Hall '-P 1'
_space_group_name_H-M_alt 'P -1'
_atom_sites_solution_hydrogens geom
_cell_angle_alpha 103.204(2)
_cell_angle_beta 94.650(2)
_cell_angle_gamma 93.872(2)
_cell_formula_units_Z 2
_cell_length_a 9.4362(7)
_cell_length_b 10.7558(7)
_cell_length_c 17.0271(12)
_cell_measurement_reflns_used 9472
_cell_measurement_temperature 150.0(1)
_cell_measurement_theta_max 26.6696
_cell_measurement_theta_min 2.4695
_cell_volume 1670.3(2)
_computing_cell_refinement 'Bruker SAINT'
_computing_data_collection 'Bruker APEX2'
_computing_data_reduction 'Bruker SAINT'
_computing_molecular_graphics 'PLATON (Spek, 2009)'
_computing_structure_refinement 'SHELXL-2014/7 (Sheldrick, 2014)'
_computing_structure_solution SHELXT(Sheldrick,2014)
_diffrn_ambient_temperature 150(2)
_diffrn_measured_fraction_theta_full 0.995
_diffrn_measured_fraction_theta_max 0.991
_diffrn_measurement_device_type 'Kappa APEX II'
_diffrn_measurement_method 'phi and omega scans'
_diffrn_radiation_type MoK\a
_diffrn_radiation_wavelength 0.71069
_diffrn_reflns_av_R_equivalents 0.0450
_diffrn_reflns_av_unetI/netI 0.0402
_diffrn_reflns_Laue_measured_fraction_full 0.995
_diffrn_reflns_Laue_measured_fraction_max 0.991
_diffrn_reflns_limit_h_max 11
_diffrn_reflns_limit_h_min -11
_diffrn_reflns_limit_k_max 13
_diffrn_reflns_limit_k_min -13
_diffrn_reflns_limit_l_max 21
_diffrn_reflns_limit_l_min -21
_diffrn_reflns_number 26666
_diffrn_reflns_point_group_measured_fraction_full 0.995
_diffrn_reflns_point_group_measured_fraction_max 0.991
_diffrn_reflns_theta_full 25.240
_diffrn_reflns_theta_max 26.369
_diffrn_reflns_theta_min 2.544
_exptl_absorpt_coefficient_mu 3.377
_exptl_absorpt_correction_T_max 0.7456
_exptl_absorpt_correction_T_min 0.6046
_exptl_absorpt_correction_type multi-scan
_exptl_absorpt_process_details SADABS
_exptl_crystal_colour 'red purple'
_exptl_crystal_density_diffrn 1.556
_exptl_crystal_description plate
_exptl_crystal_F_000 796
_exptl_crystal_size_max 0.280
_exptl_crystal_size_mid 0.140
_exptl_crystal_size_min 0.100
_refine_diff_density_max 0.538
_refine_diff_density_min -0.427
_refine_diff_density_rms 0.092
_refine_ls_extinction_coef .
_refine_ls_extinction_method none
_refine_ls_goodness_of_fit_ref 0.945
_refine_ls_hydrogen_treatment constr
_refine_ls_matrix_type full
_refine_ls_number_parameters 404
_refine_ls_number_reflns 6781
_refine_ls_number_restraints 0
_refine_ls_restrained_S_all 0.945
_refine_ls_R_factor_all 0.0267
_refine_ls_R_factor_gt 0.0236
_refine_ls_shift/su_max 0.001
_refine_ls_shift/su_mean 0.000
_refine_ls_structure_factor_coef Fsqd
_refine_ls_weighting_details 'w=1/[\s^2^(Fo^2^)+(0.0346P)^2^+0.1167P] where P=(Fo^2^+2Fc^2^)/3'
_refine_ls_weighting_scheme calc
_refine_ls_wR_factor_gt 0.0571
_refine_ls_wR_factor_ref 0.0588
_reflns_Friedel_coverage 0.000
_reflns_Friedel_fraction_full .
_reflns_Friedel_fraction_max .
_reflns_number_gt 6241
_reflns_number_total 6781
_reflns_threshold_expression 'I > 2\s(I)'
_cod_data_source_file Inorganics-2019-7-58.cif
_cod_data_source_block 2
_cod_database_code 1556695
_shelx_space_group_comment
;
The symmetry employed for this shelxl refinement is uniquely defined
by the following loop, which should always be used as a source of
symmetry information in preference to the above space-group names.
They are only intended as comments.
;
_shelx_estimated_absorpt_t_min 0.451
_shelx_estimated_absorpt_t_max 0.729

loop_
_space_group_symop_operation_xyz
'x, y, z'
'-x, -y, -z'

loop_
_atom_site_label
_atom_site_type_symbol
_atom_site_fract_x
_atom_site_fract_y
_atom_site_fract_z
_atom_site_U_iso_or_equiv
_atom_site_adp_type
_atom_site_occupancy
_atom_site_site_symmetry_order
_atom_site_calc_flag
_atom_site_refinement_flags_posn
_atom_site_refinement_flags_adp
_atom_site_refinement_flags_occupancy
_atom_site_disorder_assembly
_atom_site_disorder_group
Yb1 Yb 0.64172(2) 0.73914(2) 0.27241(2) 0.01606(5) Uani 1 1 d . . . . .
Ni1 Ni 0.16006(4) 0.35850(4) 0.18085(2) 0.02684(9) Uani 1 1 d . . . . .
N1 N 0.5172(3) 0.5720(2) 0.31453(13) 0.0198(5) Uani 1 1 d . . . . .
N2 N 0.4178(3) 0.6903(2) 0.19495(13) 0.0201(5) Uani 1 1 d . . . . .
N3 N 0.2246(3) 0.5203(2) 0.15600(14) 0.0240(5) Uani 1 1 d . . . . .
N4 N 0.3172(3) 0.4084(2) 0.26750(15) 0.0239(5) Uani 1 1 d . . . . .
C1 C 0.5540(3) 0.5118(3) 0.37287(17) 0.0244(6) Uani 1 1 d . . . . .
H1 H 0.6360 0.5457 0.4097 0.029 Uiso 1 1 calc R U . . .
C2 C 0.4782(4) 0.4033(3) 0.38171(18) 0.0299(7) Uani 1 1 d . . . . .
H2 H 0.5050 0.3635 0.4244 0.036 Uiso 1 1 calc R U . . .
C3 C 0.3606(3) 0.3536(3) 0.32600(19) 0.0297(7) Uani 1 1 d . . . . .
H3 H 0.3093 0.2768 0.3302 0.036 Uiso 1 1 calc R U . . .
C4 C 0.3951(3) 0.5199(3) 0.26422(16) 0.0195(6) Uani 1 1 d . . . . .
C5 C 0.3451(3) 0.5802(3) 0.20382(16) 0.0195(6) Uani 1 1 d . . . . .
C6 C 0.3615(3) 0.7441(3) 0.13735(17) 0.0246(6) Uani 1 1 d . . . . .
H6 H 0.4090 0.8203 0.1294 0.029 Uiso 1 1 calc R U . . .
C7 C 0.2372(4) 0.6931(3) 0.08927(18) 0.0308(7) Uani 1 1 d . . . . .
H7 H 0.1968 0.7344 0.0501 0.037 Uiso 1 1 calc R U . . .
C8 C 0.1739(3) 0.5800(3) 0.10019(19) 0.0324(8) Uani 1 1 d . . . . .
H8 H 0.0897 0.5424 0.0663 0.039 Uiso 1 1 calc R U . . .
C9 C 0.1030(4) 0.2019(3) 0.2108(2) 0.0472(10) Uani 1 1 d . . . . .
H9A H 0.0701 0.2221 0.2650 0.071 Uiso 1 1 calc R U . . .
H9B H 0.1844 0.1500 0.2109 0.071 Uiso 1 1 calc R U . . .
H9C H 0.0253 0.1539 0.1716 0.071 Uiso 1 1 calc R U . . .
C10 C 0.0122(4) 0.3156(3) 0.0918(2) 0.0433(9) Uani 1 1 d . . . . .
H10A H -0.0388 0.2329 0.0913 0.065 Uiso 1 1 calc R U . . .
H10B H 0.0550 0.3099 0.0407 0.065 Uiso 1 1 calc R U . . .
H10C H -0.0548 0.3821 0.0982 0.065 Uiso 1 1 calc R U . . .
C11 C 0.7446(3) 0.6766(3) 0.13353(17) 0.0247(6) Uani 1 1 d . . . . .
C12 C 0.7064(3) 0.5588(3) 0.15384(18) 0.0269(7) Uani 1 1 d . . . . .
C13 C 0.7989(4) 0.5523(3) 0.22261(19) 0.0314(8) Uani 1 1 d . . . . .
C14 C 0.8935(3) 0.6641(3) 0.24431(18) 0.0296(7) Uani 1 1 d . . . . .
C15 C 0.8596(3) 0.7411(3) 0.18858(18) 0.0267(7) Uani 1 1 d . . . . .
C16 C 0.6819(4) 0.7212(4) 0.06199(19) 0.0395(9) Uani 1 1 d . . . . .
H16A H 0.7417 0.6991 0.0172 0.059 Uiso 1 1 calc R U . . .
H16B H 0.6778 0.8143 0.0771 0.059 Uiso 1 1 calc R U . . .
H16C H 0.5854 0.6792 0.0449 0.059 Uiso 1 1 calc R U . . .
C17 C 0.5991(4) 0.4557(3) 0.1056(2) 0.0428(9) Uani 1 1 d . . . . .
H17A H 0.5242 0.4942 0.0783 0.064 Uiso 1 1 calc R U . . .
H17B H 0.5565 0.4081 0.1418 0.064 Uiso 1 1 calc R U . . .
H17C H 0.6461 0.3971 0.0650 0.064 Uiso 1 1 calc R U . . .
C18 C 0.8052(5) 0.4378(4) 0.2592(2) 0.0520(11) Uani 1 1 d . . . . .
H18A H 0.7147 0.3840 0.2443 0.078 Uiso 1 1 calc R U . . .
H18B H 0.8218 0.4667 0.3183 0.078 Uiso 1 1 calc R U . . .
H18C H 0.8833 0.3881 0.2387 0.078 Uiso 1 1 calc R U . . .
C19 C 1.0197(4) 0.6820(4) 0.3064(2) 0.0496(10) Uani 1 1 d . . . . .
H19A H 1.0796 0.6109 0.2919 0.074 Uiso 1 1 calc R U . . .
H19B H 0.9867 0.6838 0.3598 0.074 Uiso 1 1 calc R U . . .
H19C H 1.0754 0.7631 0.3083 0.074 Uiso 1 1 calc R U . . .
C20 C 0.9451(4) 0.8596(3) 0.1800(2) 0.0454(9) Uani 1 1 d . . . . .
H20A H 0.9993 0.8383 0.1328 0.068 Uiso 1 1 calc R U . . .
H20B H 1.0112 0.8932 0.2289 0.068 Uiso 1 1 calc R U . . .
H20C H 0.8804 0.9246 0.1728 0.068 Uiso 1 1 calc R U . . .
C21 C 0.6819(3) 0.8735(3) 0.42029(16) 0.0243(6) Uani 1 1 d . . . . .
C22 C 0.7562(3) 0.9463(3) 0.37467(17) 0.0253(7) Uani 1 1 d . . . . .
C23 C 0.6539(3) 0.9890(3) 0.32317(17) 0.0241(6) Uani 1 1 d . . . . .
C24 C 0.5173(3) 0.9436(3) 0.33800(17) 0.0249(7) Uani 1 1 d . . . . .
C25 C 0.5345(3) 0.8727(3) 0.39874(17) 0.0234(6) Uani 1 1 d . . . . .
C26 C 0.7502(4) 0.8194(3) 0.48681(19) 0.0344(8) Uani 1 1 d . . . . .
H26A H 0.8264 0.7674 0.4661 0.052 Uiso 1 1 calc R U . . .
H26B H 0.6781 0.7659 0.5054 0.052 Uiso 1 1 calc R U . . .
H26C H 0.7904 0.8898 0.5322 0.052 Uiso 1 1 calc R U . . .
C27 C 0.9130(4) 0.9897(3) 0.3903(2) 0.0394(8) Uani 1 1 d . . . . .
H27A H 0.9299 1.0599 0.4390 0.059 Uiso 1 1 calc R U . . .
H27B H 0.9445 1.0195 0.3437 0.059 Uiso 1 1 calc R U . . .
H27C H 0.9667 0.9179 0.3982 0.059 Uiso 1 1 calc R U . . .
C28 C 0.6830(4) 1.0789(3) 0.26913(19) 0.0347(8) Uani 1 1 d . . . . .
H28A H 0.6392 1.0402 0.2140 0.052 Uiso 1 1 calc R U . . .
H28B H 0.7863 1.0948 0.2683 0.052 Uiso 1 1 calc R U . . .
H28C H 0.6426 1.1601 0.2899 0.052 Uiso 1 1 calc R U . . .
C29 C 0.3776(4) 0.9777(3) 0.3044(2) 0.0353(8) Uani 1 1 d . . . . .
H29A H 0.3454 1.0499 0.3431 0.053 Uiso 1 1 calc R U . . .
H29B H 0.3066 0.9037 0.2952 0.053 Uiso 1 1 calc R U . . .
H29C H 0.3893 1.0017 0.2530 0.053 Uiso 1 1 calc R U . . .
C30 C 0.4158(4) 0.8195(3) 0.43759(19) 0.0350(8) Uani 1 1 d . . . . .
H30A H 0.3854 0.8877 0.4800 0.053 Uiso 1 1 calc R U . . .
H30B H 0.4488 0.7508 0.4617 0.053 Uiso 1 1 calc R U . . .
H30C H 0.3352 0.7851 0.3966 0.053 Uiso 1 1 calc R U . . .
C31 C 0.0694(5) 0.4543(5) 0.4510(3) 0.033(4) Uani 0.5 1 d G . P A -1
H31 H 0.1529 0.4596 0.4238 0.039 Uiso 0.5 1 calc R U P A -1
C32 C -0.0265(7) 0.3455(4) 0.4280(3) 0.051(2) Uani 0.5 1 d G . P A -1
H32 H -0.0085 0.2764 0.3851 0.061 Uiso 0.5 1 calc R U P A -1
C33 C -0.1486(6) 0.3378(5) 0.4677(4) 0.069(8) Uani 0.5 1 d G . P A -1
H33 H -0.2142 0.2634 0.4520 0.083 Uiso 0.5 1 calc R U P A -1
C34 C -0.1749(5) 0.4389(6) 0.5304(3) 0.0389(17) Uani 0.5 1 d G . P A -1
H34 H -0.2584 0.4336 0.5575 0.047 Uiso 0.5 1 calc R U P A -1
C35 C -0.0790(6) 0.5477(5) 0.5534(3) 0.059(6) Uani 0.5 1 d G . P A -1
H35 H -0.0969 0.6168 0.5962 0.071 Uiso 0.5 1 calc R U P A -1
C36 C 0.0432(6) 0.5554(5) 0.5136(3) 0.0392(17) Uani 0.5 1 d G . P A -1
C37 C 0.1459(11) 0.6665(7) 0.5375(6) 0.049(6) Uani 0.5 1 d . . P A -1
H37A H 0.1422 0.7151 0.4954 0.074 Uiso 0.5 1 calc R U P A -1
H37B H 0.2419 0.6388 0.5448 0.074 Uiso 0.5 1 calc R U P A -1
H37C H 0.1233 0.7210 0.5886 0.074 Uiso 0.5 1 calc R U P A -1
C38 C 0.3369(10) 0.0080(11) 0.0249(7) 0.0467(16) Uani 0.5 1 d G . P B -1
C39 C 0.4427(11) 0.0960(11) 0.0720(6) 0.0467(16) Uani 0.5 1 d G . P B -1
H39 H 0.4188 0.1585 0.1170 0.056 Uiso 0.5 1 calc R U P B -1
C40 C 0.5833(11) 0.0925(11) 0.0534(7) 0.0467(16) Uani 0.5 1 d G . P B -1
H40 H 0.6555 0.1527 0.0856 0.056 Uiso 0.5 1 calc R U P B -1
C41 C 0.6181(11) 0.0011(12) -0.0125(7) 0.0467(16) Uani 0.5 1 d G . P B -1
H41 H 0.7142 -0.0013 -0.0252 0.056 Uiso 0.5 1 calc R U P B -1
C42 C 0.5124(11) -0.0870(11) -0.0596(6) 0.0467(16) Uani 0.5 1 d G . P B -1
H42 H 0.5362 -0.1495 -0.1046 0.056 Uiso 0.5 1 calc R U P B -1
C43 C 0.3718(11) -0.0835(11) -0.0410(6) 0.0467(16) Uani 0.5 1 d G . P B -1
H43 H 0.2995 -0.1437 -0.0732 0.056 Uiso 0.5 1 calc R U P B -1
C44 C 0.2273(9) 0.0091(7) 0.0343(5) 0.0467(16) Uani 0.5 1 d . . P B -1
H44A H 0.2064 -0.0405 0.0742 0.070 Uiso 0.5 1 calc R U P B -1
H44B H 0.1691 -0.0288 -0.0170 0.070 Uiso 0.5 1 calc R U P B -1
H44C H 0.2051 0.0978 0.0544 0.070 Uiso 0.5 1 calc R U P B -1

loop_
_atom_site_aniso_label
_atom_site_aniso_U_11
_atom_site_aniso_U_22
_atom_site_aniso_U_33
_atom_site_aniso_U_23
_atom_site_aniso_U_13
_atom_site_aniso_U_12
Yb1 0.01537(7) 0.01620(7) 0.01604(7) 0.00437(5) -0.00184(5) -0.00060(5)
Ni1 0.0185(2) 0.0226(2) 0.0358(2) 0.00278(16) -0.00148(17) -0.00437(16)
N1 0.0214(13) 0.0195(12) 0.0180(11) 0.0053(9) -0.0019(10) 0.0001(10)
N2 0.0185(13) 0.0187(12) 0.0222(12) 0.0050(9) -0.0024(10) -0.0005(10)
N3 0.0170(13) 0.0254(13) 0.0266(13) 0.0024(10) -0.0026(10) -0.0011(10)
N4 0.0211(13) 0.0191(12) 0.0320(13) 0.0067(10) 0.0042(11) 0.0014(10)
C1 0.0241(16) 0.0273(16) 0.0221(14) 0.0082(12) -0.0016(12) 0.0008(13)
C2 0.0353(19) 0.0314(17) 0.0278(16) 0.0171(13) 0.0024(14) 0.0026(15)
C3 0.0298(18) 0.0230(16) 0.0404(18) 0.0139(14) 0.0098(14) 0.0014(14)
C4 0.0195(15) 0.0162(14) 0.0222(14) 0.0032(11) 0.0027(11) 0.0017(11)
C5 0.0155(14) 0.0195(14) 0.0213(14) 0.0020(11) -0.0023(11) 0.0006(12)
C6 0.0258(17) 0.0241(15) 0.0250(15) 0.0091(12) -0.0003(12) 0.0033(13)
C7 0.0313(19) 0.0317(17) 0.0287(16) 0.0097(13) -0.0095(14) 0.0035(14)
C8 0.0232(17) 0.0400(19) 0.0290(16) 0.0037(14) -0.0125(13) 0.0006(15)
C9 0.039(2) 0.034(2) 0.065(3) 0.0149(18) -0.0086(19) -0.0152(17)
C10 0.028(2) 0.047(2) 0.048(2) 0.0046(17) -0.0088(16) -0.0126(17)
C11 0.0284(17) 0.0275(16) 0.0195(14) 0.0056(12) 0.0061(12) 0.0072(13)
C12 0.0304(18) 0.0227(15) 0.0273(15) 0.0021(12) 0.0089(13) 0.0058(13)
C13 0.038(2) 0.0319(18) 0.0321(17) 0.0151(14) 0.0166(15) 0.0176(16)
C14 0.0209(17) 0.0436(19) 0.0272(16) 0.0116(14) 0.0036(13) 0.0111(15)
C15 0.0229(16) 0.0300(17) 0.0305(16) 0.0107(13) 0.0102(13) 0.0044(13)
C16 0.042(2) 0.054(2) 0.0279(17) 0.0175(16) 0.0078(15) 0.0138(18)
C17 0.051(2) 0.0290(18) 0.0393(19) -0.0112(15) 0.0127(17) -0.0025(17)
C18 0.065(3) 0.046(2) 0.067(3) 0.038(2) 0.037(2) 0.035(2)
C19 0.0237(19) 0.081(3) 0.044(2) 0.015(2) -0.0026(16) 0.0159(19)
C20 0.038(2) 0.038(2) 0.061(2) 0.0128(18) 0.0200(19) -0.0072(17)
C21 0.0322(18) 0.0176(14) 0.0186(14) -0.0003(11) -0.0043(12) -0.0050(13)
C22 0.0290(17) 0.0208(15) 0.0219(14) 0.0015(12) -0.0053(12) -0.0055(13)
C23 0.0320(18) 0.0148(14) 0.0228(14) 0.0013(11) -0.0020(13) -0.0012(13)
C24 0.0307(18) 0.0183(15) 0.0226(14) -0.0006(12) -0.0012(13) 0.0034(13)
C25 0.0272(17) 0.0201(15) 0.0201(14) -0.0008(11) 0.0030(12) 0.0000(13)
C26 0.041(2) 0.0353(18) 0.0258(16) 0.0095(13) -0.0059(14) -0.0029(16)
C27 0.033(2) 0.041(2) 0.0397(19) 0.0092(16) -0.0091(15) -0.0112(16)
C28 0.047(2) 0.0235(16) 0.0345(17) 0.0123(13) -0.0014(16) -0.0014(15)
C29 0.036(2) 0.0306(18) 0.0377(18) 0.0040(14) -0.0038(15) 0.0140(15)
C30 0.036(2) 0.0335(18) 0.0340(17) 0.0019(14) 0.0117(15) 0.0023(15)
C31 0.034(9) 0.030(8) 0.035(8) 0.000(6) 0.016(7) 0.016(7)
C32 0.068(6) 0.051(5) 0.041(4) 0.017(4) 0.011(4) 0.026(5)
C33 0.024(7) 0.117(15) 0.086(14) 0.081(12) -0.012(7) -0.033(7)
C34 0.037(4) 0.049(5) 0.032(4) 0.009(3) 0.006(3) 0.012(4)
C35 0.057(12) 0.086(15) 0.055(10) 0.053(9) 0.010(10) 0.019(11)
C36 0.035(4) 0.047(5) 0.045(4) 0.032(4) -0.003(3) 0.008(3)
C37 0.077(13) 0.027(6) 0.040(8) -0.001(5) -0.011(7) 0.029(7)
C38 0.066(5) 0.0365(16) 0.044(3) 0.0201(18) 0.004(3) 0.010(3)
C39 0.066(5) 0.0365(16) 0.044(3) 0.0201(18) 0.004(3) 0.010(3)
C40 0.066(5) 0.0365(16) 0.044(3) 0.0201(18) 0.004(3) 0.010(3)
C41 0.066(5) 0.0365(16) 0.044(3) 0.0201(18) 0.004(3) 0.010(3)
C42 0.066(5) 0.0365(16) 0.044(3) 0.0201(18) 0.004(3) 0.010(3)
C43 0.066(5) 0.0365(16) 0.044(3) 0.0201(18) 0.004(3) 0.010(3)
C44 0.066(5) 0.0365(16) 0.044(3) 0.0201(18) 0.004(3) 0.010(3)

loop_
_atom_type_symbol
_atom_type_description
_atom_type_scat_dispersion_real
_atom_type_scat_dispersion_imag
_atom_type_scat_source
C C 0.0033 0.0016 'International Tables Vol C Tables 4.2.6.8 and 6.1.1.4'
H H 0.0000 0.0000 'International Tables Vol C Tables 4.2.6.8 and 6.1.1.4'
N N 0.0061 0.0033 'International Tables Vol C Tables 4.2.6.8 and 6.1.1.4'
Ni Ni 0.3393 1.1124 'International Tables Vol C Tables 4.2.6.8 and 6.1.1.4'
Yb Yb -0.3850 5.5486 'International Tables Vol C Tables 4.2.6.8 and 6.1.1.4'

loop_
_geom_angle_atom_site_label_1
_geom_angle_atom_site_label_2
_geom_angle_atom_site_label_3
_geom_angle
_geom_angle_site_symmetry_1
_geom_angle_site_symmetry_3
N2 Yb1 N1 71.94(8) . .
N2 Yb1 C21 124.51(9) . .
N1 Yb1 C21 90.59(8) . .
N2 Yb1 C11 84.63(9) . .
N1 Yb1 C11 116.25(9) . .
C21 Yb1 C11 146.59(10) . .
N2 Yb1 C15 114.97(9) . .
N1 Yb1 C15 131.62(9) . .
C21 Yb1 C15 115.59(10) . .
C11 Yb1 C15 31.42(10) . .
N2 Yb1 C22 131.96(9) . .
N1 Yb1 C22 122.15(9) . .
C21 Yb1 C22 31.64(9) . .
C11 Yb1 C22 117.61(10) . .
C15 Yb1 C22 89.79(10) . .
N2 Yb1 C12 80.33(9) . .
N1 Yb1 C12 85.30(9) . .
C21 Yb1 C12 152.04(10) . .
C11 Yb1 C12 31.70(9) . .
C15 Yb1 C12 52.19(10) . .
C22 Yb1 C12 140.70(10) . .
N2 Yb1 C13 107.89(10) . .
N1 Yb1 C13 79.72(9) . .
C21 Yb1 C13 120.44(10) . .
C11 Yb1 C13 52.29(9) . .
C15 Yb1 C13 52.11(10) . .
C22 Yb1 C13 119.48(11) . .
C12 Yb1 C13 31.65(10) . .
N2 Yb1 C14 132.15(9) . .
N1 Yb1 C14 106.12(9) . .
C21 Yb1 C14 103.11(10) . .
C11 Yb1 C14 52.37(9) . .
C15 Yb1 C14 31.81(9) . .
C22 Yb1 C14 90.78(10) . .
C12 Yb1 C14 52.27(10) . .
C13 Yb1 C14 31.32(11) . .
N2 Yb1 C25 93.10(9) . .
N1 Yb1 C25 80.19(9) . .
C21 Yb1 C25 31.42(9) . .
C11 Yb1 C25 161.42(10) . .
C15 Yb1 C25 141.69(10) . .
C22 Yb1 C25 52.02(10) . .
C12 Yb1 C25 165.34(10) . .
C13 Yb1 C25 144.56(9) . .
C14 Yb1 C25 134.46(10) . .
N2 Yb1 C23 102.46(9) . .
N1 Yb1 C23 131.91(9) . .
C21 Yb1 C23 52.29(9) . .
C11 Yb1 C23 110.44(9) . .
C15 Yb1 C23 94.82(10) . .
C22 Yb1 C23 31.59(9) . .
C12 Yb1 C23 142.12(10) . .
C13 Yb1 C23 142.25(11) . .
C14 Yb1 C23 110.96(10) . .
C25 Yb1 C23 52.00(9) . .
N2 Yb1 C24 80.84(9) . .
N1 Yb1 C24 103.70(9) . .
C21 Yb1 C24 52.06(9) . .
C11 Yb1 C24 130.37(9) . .
C15 Yb1 C24 124.60(10) . .
C22 Yb1 C24 51.87(10) . .
C12 Yb1 C24 155.39(10) . .
C13 Yb1 C24 171.27(10) . .
C14 Yb1 C24 141.12(10) . .
C25 Yb1 C24 31.51(9) . .
C23 Yb1 C24 31.18(10) . .
C9 Ni1 C10 89.33(16) . .
C9 Ni1 N3 176.91(13) . .
C10 Ni1 N3 93.71(13) . .
C9 Ni1 N4 93.88(13) . .
C10 Ni1 N4 176.41(14) . .
N3 Ni1 N4 83.10(10) . .
C1 N1 C4 115.9(2) . .
C1 N1 Yb1 130.4(2) . .
C4 N1 Yb1 113.26(17) . .
C6 N2 C5 116.4(2) . .
C6 N2 Yb1 129.4(2) . .
C5 N2 Yb1 113.55(17) . .
C8 N3 C5 115.6(3) . .
C8 N3 Ni1 131.4(2) . .
C5 N3 Ni1 112.97(19) . .
C3 N4 C4 116.2(3) . .
C3 N4 Ni1 131.5(2) . .
C4 N4 Ni1 112.33(18) . .
N1 C1 C2 122.7(3) . .
N1 C1 H1 118.6 . .
C2 C1 H1 118.6 . .
C1 C2 C3 117.7(3) . .
C1 C2 H2 121.2 . .
C3 C2 H2 121.2 . .
N4 C3 C2 123.0(3) . .
N4 C3 H3 118.5 . .
C2 C3 H3 118.5 . .
N4 C4 N1 124.4(2) . .
N4 C4 C5 115.9(3) . .
N1 C4 C5 119.7(3) . .
N4 C4 Yb1 164.90(19) . .
N1 C4 Yb1 43.13(13) . .
C5 C4 Yb1 77.09(16) . .
N3 C5 N2 124.6(2) . .
N3 C5 C4 115.5(3) . .
N2 C5 C4 119.9(2) . .
N3 C5 Yb1 165.1(2) . .
N2 C5 Yb1 43.04(13) . .
C4 C5 Yb1 77.34(16) . .
N2 C6 C7 122.5(3) . .
N2 C6 H6 118.8 . .
C7 C6 H6 118.8 . .
C8 C7 C6 117.3(3) . .
C8 C7 H7 121.3 . .
C6 C7 H7 121.3 . .
N3 C8 C7 123.5(3) . .
N3 C8 H8 118.3 . .
C7 C8 H8 118.3 . .
Ni1 C9 H9A 109.5 . .
Ni1 C9 H9B 109.5 . .
H9A C9 H9B 109.5 . .
Ni1 C9 H9C 109.5 . .
H9A C9 H9C 109.5 . .
H9B C9 H9C 109.5 . .
Ni1 C10 H10A 109.5 . .
Ni1 C10 H10B 109.5 . .
H10A C10 H10B 109.5 . .
Ni1 C10 H10C 109.5 . .
H10A C10 H10C 109.5 . .
H10B C10 H10C 109.5 . .
C15 C11 C12 108.2(3) . .
C15 C11 C16 125.2(3) . .
C12 C11 C16 126.4(3) . .
C15 C11 Yb1 74.52(17) . .
C12 C11 Yb1 74.61(16) . .
C16 C11 Yb1 120.6(2) . .
C11 C12 C13 107.5(3) . .
C11 C12 C17 125.4(3) . .
C13 C12 C17 126.8(3) . .
C11 C12 Yb1 73.69(16) . .
C13 C12 Yb1 74.20(16) . .
C17 C12 Yb1 122.8(2) . .
C14 C13 C12 108.5(3) . .
C14 C13 C18 126.0(3) . .
C12 C13 C18 125.1(3) . .
C14 C13 Yb1 74.38(17) . .
C12 C13 Yb1 74.14(17) . .
C18 C13 Yb1 123.2(2) . .
C13 C14 C15 107.6(3) . .
C13 C14 C19 123.3(3) . .
C15 C14 C19 128.4(3) . .
C13 C14 Yb1 74.29(18) . .
C15 C14 Yb1 73.79(17) . .
C19 C14 Yb1 125.4(2) . .
C11 C15 C14 108.2(3) . .
C11 C15 C20 124.4(3) . .
C14 C15 C20 126.7(3) . .
C11 C15 Yb1 74.06(17) . .
C14 C15 Yb1 74.40(17) . .
C20 C15 Yb1 125.2(2) . .
C11 C16 H16A 109.5 . .
C11 C16 H16B 109.5 . .
H16A C16 H16B 109.5 . .
C11 C16 H16C 109.5 . .
H16A C16 H16C 109.5 . .
H16B C16 H16C 109.5 . .
C12 C17 H17A 109.5 . .
C12 C17 H17B 109.5 . .
H17A C17 H17B 109.5 . .
C12 C17 H17C 109.5 . .
H17A C17 H17C 109.5 . .
H17B C17 H17C 109.5 . .
C13 C18 H18A 109.5 . .
C13 C18 H18B 109.5 . .
H18A C18 H18B 109.5 . .
C13 C18 H18C 109.5 . .
H18A C18 H18C 109.5 . .
H18B C18 H18C 109.5 . .
C14 C19 H19A 109.5 . .
C14 C19 H19B 109.5 . .
H19A C19 H19B 109.5 . .
C14 C19 H19C 109.5 . .
H19A C19 H19C 109.5 . .
H19B C19 H19C 109.5 . .
C15 C20 H20A 109.5 . .
C15 C20 H20B 109.5 . .
H20A C20 H20B 109.5 . .
C15 C20 H20C 109.5 . .
H20A C20 H20C 109.5 . .
H20B C20 H20C 109.5 . .
C25 C21 C22 108.3(3) . .
C25 C21 C26 126.4(3) . .
C22 C21 C26 125.0(3) . .
C25 C21 Yb1 75.57(16) . .
C22 C21 Yb1 74.77(16) . .
C26 C21 Yb1 120.93(19) . .
C21 C22 C23 108.0(3) . .
C21 C22 C27 124.6(3) . .
C23 C22 C27 126.4(3) . .
C21 C22 Yb1 73.60(16) . .
C23 C22 Yb1 75.00(16) . .
C27 C22 Yb1 125.8(2) . .
C24 C23 C22 107.7(3) . .
C24 C23 C28 125.3(3) . .
C22 C23 C28 126.7(3) . .
C24 C23 Yb1 74.67(16) . .
C22 C23 Yb1 73.41(16) . .
C28 C23 Yb1 122.84(19) . .
C23 C24 C25 108.2(3) . .
C23 C24 C29 126.2(3) . .
C25 C24 C29 125.1(3) . .
C23 C24 Yb1 74.16(16) . .
C25 C24 Yb1 73.88(16) . .
C29 C24 Yb1 124.0(2) . .
C21 C25 C24 107.7(3) . .
C21 C25 C30 126.9(3) . .
C24 C25 C30 125.1(3) . .
C21 C25 Yb1 73.01(16) . .
C24 C25 Yb1 74.61(16) . .
C30 C25 Yb1 122.9(2) . .
C21 C26 H26A 109.5 . .
C21 C26 H26B 109.5 . .
H26A C26 H26B 109.5 . .
C21 C26 H26C 109.5 . .
H26A C26 H26C 109.5 . .
H26B C26 H26C 109.5 . .
C22 C27 H27A 109.5 . .
C22 C27 H27B 109.5 . .
H27A C27 H27B 109.5 . .
C22 C27 H27C 109.5 . .
H27A C27 H27C 109.5 . .
H27B C27 H27C 109.5 . .
C23 C28 H28A 109.5 . .
C23 C28 H28B 109.5 . .
H28A C28 H28B 109.5 . .
C23 C28 H28C 109.5 . .
H28A C28 H28C 109.5 . .
H28B C28 H28C 109.5 . .
C24 C29 H29A 109.5 . .
C24 C29 H29B 109.5 . .
H29A C29 H29B 109.5 . .
C24 C29 H29C 109.5 . .
H29A C29 H29C 109.5 . .
H29B C29 H29C 109.5 . .
C25 C30 H30A 109.5 . .
C25 C30 H30B 109.5 . .
H30A C30 H30B 109.5 . .
C25 C30 H30C 109.5 . .
H30A C30 H30C 109.5 . .
H30B C30 H30C 109.5 . .
C32 C31 C36 120.0 . .
C32 C31 H31 120.0 . .
C36 C31 H31 120.0 . .
C31 C32 C33 120.0 . .
C31 C32 H32 120.0 . .
C33 C32 H32 120.0 . .
C34 C33 C32 120.0 . .
C34 C33 H33 120.0 . .
C32 C33 H33 120.0 . .
C35 C34 C33 120.0 . .
C35 C34 H34 120.0 . .
C33 C34 H34 120.0 . .
C36 C35 C34 120.0 . .
C36 C35 H35 120.0 . .
C34 C35 H35 120.0 . .
C35 C36 C31 120.0 . .
C35 C36 C37 121.0(5) . .
C31 C36 C37 119.0(5) . .
C36 C37 H37A 109.5 . .
C36 C37 H37B 109.5 . .
H37A C37 H37B 109.5 . .
C36 C37 H37C 109.5 . .
H37A C37 H37C 109.5 . .
H37B C37 H37C 109.5 . .
C44 C38 C39 123.3(8) . .
C44 C38 C43 116.6(8) . .
C39 C38 C43 120.0 . .
C38 C39 C40 120.0 . .
C38 C39 H39 120.0 . .
C40 C39 H39 120.0 . .
C41 C40 C39 120.0 . .
C41 C40 H40 120.0 . .
C39 C40 H40 120.0 . .
C42 C41 C40 120.0 . .
C42 C41 H41 120.0 . .
C40 C41 H41 120.0 . .
C43 C42 C41 120.0 . .
C43 C42 H42 120.0 . .
C41 C42 H42 120.0 . .
C42 C43 C38 120.0 . .
C42 C43 H43 120.0 . .
C38 C43 H43 120.0 . .
C38 C44 H44A 109.5 . .
C38 C44 H44B 109.5 . .
H44A C44 H44B 109.5 . .
C38 C44 H44C 109.5 . .
H44A C44 H44C 109.5 . .
H44B C44 H44C 109.5 . .

loop_
_geom_bond_atom_site_label_1
_geom_bond_atom_site_label_2
_geom_bond_distance
_geom_bond_site_symmetry_2
Yb1 N2 2.358(2) .
Yb1 N1 2.359(2) .
Yb1 C21 2.585(3) .
Yb1 C11 2.592(3) .
Yb1 C15 2.598(3) .
Yb1 C22 2.600(3) .
Yb1 C12 2.604(3) .
Yb1 C13 2.605(3) .
Yb1 C14 2.606(3) .
Yb1 C25 2.617(3) .
Yb1 C23 2.620(3) .
Yb1 C24 2.627(3) .
Ni1 C9 1.924(3) .
Ni1 C10 1.925(3) .
Ni1 N3 1.953(3) .
Ni1 N4 1.959(2) .
N1 C1 1.339(3) .
N1 C4 1.382(4) .
N2 C6 1.340(3) .
N2 C5 1.373(4) .
N3 C8 1.338(4) .
N3 C5 1.372(4) .
N4 C3 1.320(4) .
N4 C4 1.378(4) .
C1 C2 1.372(4) .
C1 H1 0.9500 .
C2 C3 1.390(4) .
C2 H2 0.9500 .
C3 H3 0.9500 .
C4 C5 1.403(4) .
C6 C7 1.378(4) .
C6 H6 0.9500 .
C7 C8 1.376(5) .
C7 H7 0.9500 .
C8 H8 0.9500 .
C9 H9A 0.9800 .
C9 H9B 0.9800 .
C9 H9C 0.9800 .
C10 H10A 0.9800 .
C10 H10B 0.9800 .
C10 H10C 0.9800 .
C11 C15 1.405(4) .
C11 C12 1.419(4) .
C11 C16 1.501(4) .
C12 C13 1.421(4) .
C12 C17 1.492(4) .
C13 C14 1.407(5) .
C13 C18 1.504(4) .
C14 C15 1.426(4) .
C14 C19 1.499(4) .
C15 C20 1.504(4) .
C16 H16A 0.9800 .
C16 H16B 0.9800 .
C16 H16C 0.9800 .
C17 H17A 0.9800 .
C17 H17B 0.9800 .
C17 H17C 0.9800 .
C18 H18A 0.9800 .
C18 H18B 0.9800 .
C18 H18C 0.9800 .
C19 H19A 0.9800 .
C19 H19B 0.9800 .
C19 H19C 0.9800 .
C20 H20A 0.9800 .
C20 H20B 0.9800 .
C20 H20C 0.9800 .
C21 C25 1.409(4) .
C21 C22 1.413(4) .
C21 C26 1.507(4) .
C22 C23 1.421(4) .
C22 C27 1.505(4) .
C23 C24 1.410(4) .
C23 C28 1.506(4) .
C24 C25 1.424(4) .
C24 C29 1.496(4) .
C25 C30 1.492(4) .
C26 H26A 0.9800 .
C26 H26B 0.9800 .
C26 H26C 0.9800 .
C27 H27A 0.9800 .
C27 H27B 0.9800 .
C27 H27C 0.9800 .
C28 H28A 0.9800 .
C28 H28B 0.9800 .
C28 H28C 0.9800 .
C29 H29A 0.9800 .
C29 H29B 0.9800 .
C29 H29C 0.9800 .
C30 H30A 0.9800 .
C30 H30B 0.9800 .
C30 H30C 0.9800 .
C31 C32 1.3900 .
C31 C36 1.3900 .
C31 H31 0.9500 .
C32 C33 1.3900 .
C32 H32 0.9500 .
C33 C34 1.3900 .
C33 H33 0.9500 .
C34 C35 1.3900 .
C34 H34 0.9500 .
C35 C36 1.3900 .
C35 H35 0.9500 .
C36 C37 1.446(9) .
C37 H37A 0.9800 .
C37 H37B 0.9800 .
C37 H37C 0.9800 .
C38 C44 1.060(12) .
C38 C39 1.3900 .
C38 C43 1.3900 .
C39 C40 1.3900 .
C39 H39 0.9500 .
C40 C41 1.3900 .
C40 H40 0.9500 .
C41 C42 1.3900 .
C41 H41 0.9500 .
C42 C43 1.3900 .
C42 H42 0.9500 .
C43 H43 0.9500 .
C44 H44A 0.9800 .
C44 H44B 0.9800 .
C44 H44C 0.9800 .

loop_
_geom_torsion_atom_site_label_1
_geom_torsion_atom_site_label_2
_geom_torsion_atom_site_label_3
_geom_torsion_atom_site_label_4
_geom_torsion
_geom_torsion_site_symmetry_1
_geom_torsion_site_symmetry_2
_geom_torsion_site_symmetry_3
_geom_torsion_site_symmetry_4
C4 N1 C1 C2 1.6(4) . . . .
Yb1 N1 C1 C2 -170.0(2) . . . .
N1 C1 C2 C3 1.5(5) . . . .
C4 N4 C3 C2 -0.2(4) . . . .
Ni1 N4 C3 C2 178.7(2) . . . .
C1 C2 C3 N4 -2.3(5) . . . .
C3 N4 C4 N1 3.7(4) . . . .
Ni1 N4 C4 N1 -175.4(2) . . . .
C3 N4 C4 C5 -177.7(3) . . . .
Ni1 N4 C4 C5 3.2(3) . . . .
C3 N4 C4 Yb1 34.7(9) . . . .
Ni1 N4 C4 Yb1 -144.4(6) . . . .
C1 N1 C4 N4 -4.4(4) . . . .
Yb1 N1 C4 N4 168.7(2) . . . .
C1 N1 C4 C5 177.1(3) . . . .
Yb1 N1 C4 C5 -9.9(3) . . . .
C1 N1 C4 Yb1 -173.0(3) . . . .
C8 N3 C5 N2 -3.5(4) . . . .
Ni1 N3 C5 N2 175.2(2) . . . .
C8 N3 C5 C4 177.7(3) . . . .
Ni1 N3 C5 C4 -3.6(3) . . . .
C8 N3 C5 Yb1 -34.1(9) . . . .
Ni1 N3 C5 Yb1 144.6(6) . . . .
C6 N2 C5 N3 3.0(4) . . . .
Yb1 N2 C5 N3 -169.0(2) . . . .
C6 N2 C5 C4 -178.3(2) . . . .
Yb1 N2 C5 C4 9.8(3) . . . .
C6 N2 C5 Yb1 171.9(3) . . . .
N4 C4 C5 N3 0.3(4) . . . .
N1 C4 C5 N3 178.9(2) . . . .
Yb1 C4 C5 N3 172.0(2) . . . .
N4 C4 C5 N2 -178.6(2) . . . .
N1 C4 C5 N2 0.1(4) . . . .
Yb1 C4 C5 N2 -6.8(2) . . . .
N4 C4 C5 Yb1 -171.8(2) . . . .
N1 C4 C5 Yb1 6.9(2) . . . .
C5 N2 C6 C7 0.2(4) . . . .
Yb1 N2 C6 C7 170.5(2) . . . .
N2 C6 C7 C8 -2.4(5) . . . .
C5 N3 C8 C7 0.9(5) . . . .
Ni1 N3 C8 C7 -177.4(2) . . . .
C6 C7 C8 N3 1.9(5) . . . .
C15 C11 C12 C13 0.5(3) . . . .
C16 C11 C12 C13 176.0(3) . . . .
Yb1 C11 C12 C13 -67.1(2) . . . .
C15 C11 C12 C17 -173.5(3) . . . .
C16 C11 C12 C17 2.0(5) . . . .
Yb1 C11 C12 C17 119.0(3) . . . .
C15 C11 C12 Yb1 67.5(2) . . . .
C16 C11 C12 Yb1 -116.9(3) . . . .
C11 C12 C13 C14 -0.3(3) . . . .
C17 C12 C13 C14 173.6(3) . . . .
Yb1 C12 C13 C14 -67.0(2) . . . .
C11 C12 C13 C18 -173.6(3) . . . .
C17 C12 C13 C18 0.3(5) . . . .
Yb1 C12 C13 C18 119.7(3) . . . .
C11 C12 C13 Yb1 66.7(2) . . . .
C17 C12 C13 Yb1 -119.4(3) . . . .
C12 C13 C14 C15 0.0(3) . . . .
C18 C13 C14 C15 173.2(3) . . . .
Yb1 C13 C14 C15 -66.8(2) . . . .
C12 C13 C14 C19 -170.8(3) . . . .
C18 C13 C14 C19 2.4(5) . . . .
Yb1 C13 C14 C19 122.3(3) . . . .
C12 C13 C14 Yb1 66.9(2) . . . .
C18 C13 C14 Yb1 -119.9(3) . . . .
C12 C11 C15 C14 -0.5(3) . . . .
C16 C11 C15 C14 -176.0(3) . . . .
Yb1 C11 C15 C14 67.1(2) . . . .
C12 C11 C15 C20 170.4(3) . . . .
C16 C11 C15 C20 -5.2(5) . . . .
Yb1 C11 C15 C20 -122.0(3) . . . .
C12 C11 C15 Yb1 -67.6(2) . . . .
C16 C11 C15 Yb1 116.8(3) . . . .
C13 C14 C15 C11 0.3(3) . . . .
C19 C14 C15 C11 170.5(3) . . . .
Yb1 C14 C15 C11 -66.9(2) . . . .
C13 C14 C15 C20 -170.3(3) . . . .
C19 C14 C15 C20 -0.1(5) . . . .
Yb1 C14 C15 C20 122.5(3) . . . .
C13 C14 C15 Yb1 67.2(2) . . . .
C19 C14 C15 Yb1 -122.6(3) . . . .
C25 C21 C22 C23 -1.1(3) . . . .
C26 C21 C22 C23 -174.9(3) . . . .
Yb1 C21 C22 C23 67.69(19) . . . .
C25 C21 C22 C27 168.7(3) . . . .
C26 C21 C22 C27 -5.2(5) . . . .
Yb1 C21 C22 C27 -122.6(3) . . . .
C25 C21 C22 Yb1 -68.76(19) . . . .
C26 C21 C22 Yb1 117.4(3) . . . .
C21 C22 C23 C24 0.6(3) . . . .
C27 C22 C23 C24 -168.9(3) . . . .
Yb1 C22 C23 C24 67.37(19) . . . .
C21 C22 C23 C28 174.3(3) . . . .
C27 C22 C23 C28 4.8(5) . . . .
Yb1 C22 C23 C28 -118.9(3) . . . .
C21 C22 C23 Yb1 -66.75(19) . . . .
C27 C22 C23 Yb1 123.8(3) . . . .
C22 C23 C24 C25 0.1(3) . . . .
C28 C23 C24 C25 -173.7(3) . . . .
Yb1 C23 C24 C25 66.59(19) . . . .
C22 C23 C24 C29 172.6(3) . . . .
C28 C23 C24 C29 -1.2(5) . . . .
Yb1 C23 C24 C29 -120.9(3) . . . .
C22 C23 C24 Yb1 -66.53(19) . . . .
C28 C23 C24 Yb1 119.7(3) . . . .
C22 C21 C25 C24 1.1(3) . . . .
C26 C21 C25 C24 174.9(3) . . . .
Yb1 C21 C25 C24 -67.12(19) . . . .
C22 C21 C25 C30 -173.1(3) . . . .
C26 C21 C25 C30 0.7(5) . . . .
Yb1 C21 C25 C30 118.7(3) . . . .
C22 C21 C25 Yb1 68.23(19) . . . .
C26 C21 C25 Yb1 -118.0(3) . . . .
C23 C24 C25 C21 -0.7(3) . . . .
C29 C24 C25 C21 -173.4(3) . . . .
Yb1 C24 C25 C21 66.05(19) . . . .
C23 C24 C25 C30 173.6(3) . . . .
C29 C24 C25 C30 1.0(5) . . . .
Yb1 C24 C25 C30 -119.6(3) . . . .
C23 C24 C25 Yb1 -66.8(2) . . . .
C29 C24 C25 Yb1 120.6(3) . . . .
C36 C31 C32 C33 0.0 . . . .
C31 C32 C33 C34 0.0 . . . .
C32 C33 C34 C35 0.0 . . . .
C33 C34 C35 C36 0.0 . . . .
C34 C35 C36 C31 0.0 . . . .
C34 C35 C36 C37 -178.8(8) . . . .
C32 C31 C36 C35 0.0 . . . .
C32 C31 C36 C37 178.8(8) . . . .
C44 C38 C39 C40 -176.6(9) . . . .
C43 C38 C39 C40 0.0 . . . .
C38 C39 C40 C41 0.0 . . . .
C39 C40 C41 C42 0.0 . . . .
C40 C41 C42 C43 0.0 . . . .
C41 C42 C43 C38 0.0 . . . .
C44 C38 C43 C42 176.8(8) . . . .
C39 C38 C43 C42 0.0 . . . .
